data_4300806
loop_
_publ_author_name
'Lionel Salmon'
'Azzedine Bousseksou'
'Bruno Donnadieu'
'Jean-Pierre Tuchagues'

_publ_contact_author 'Pr Jean-Pierre Tuchagues'
_publ_contact_author_address
;

Laboratoire de Chimie de Coordination

UPR-CNRS 8241

205, route de Narbonne

31077 Toulouse cedex, France 

;
_publ_contact_author_email tuchague@lcc-toulouse.fr
_publ_section_title
;

Two Novel Iron(II) Materials Based on Dianionic N4O2 Schiff Bases:

Structural Properties and Spin-Crossover Characteristics in the Series

[Fe(3-X,5-NO2-sal-N(1,4,7,10)] (X = H, 3-MeO, 3-EtO)

;
_journal_name_full 'Inorganic Chemistry'
_journal_page_first 1763
_journal_page_last 1773
_journal_paper_doi 10.1021/ic048387k
_journal_volume 44
_journal_year 2005
_chemical_formula_sum 'C28 H38 Fe N6 O9'
_chemical_formula_weight 658.49
_chemical_name_systematic
; 

 ? 

;
_space_group_IT_number 2
_symmetry_cell_setting triclinic
_symmetry_space_group_name_Hall '-P 1'
_symmetry_space_group_name_H-M 'P -1'
_atom_sites_solution_hydrogens geom
_atom_sites_solution_primary direct
_atom_sites_solution_secondary difmap
_audit_creation_method SHELXL-97
_cell_angle_alpha 84.18(4)
_cell_angle_beta 70.53(5)
_cell_angle_gamma 88.95(5)
_cell_formula_units_Z 2
_cell_length_a 10.265(4)
_cell_length_b 10.861(4)
_cell_length_c 14.181(5)
_cell_measurement_reflns_used 5000
_cell_measurement_temperature 160(2)
_cell_measurement_theta_max 26.05
_cell_measurement_theta_min 2.2
_cell_volume 1482.7(11)
_computing_cell_refinement 'Stoe IPDS software (Stoe, 1996)'
_computing_data_collection 'Stoe IPDS software (Stoe, 1996)'
_computing_data_reduction 'XRED (Stoe, 1.08, 1996)'
_computing_molecular_graphics 'ORTEP3 for Windows (Farrugia, 1997)'
_computing_publication_material 'SHELXL-97 (Sheldrick, 1997)'
_computing_structure_refinement 'SHELXL-97 (Sheldrick, 1997)'
_computing_structure_solution 'SHELXS-97.1990, (Sheldrick, 1990)'
_diffrn_ambient_temperature 160(2)
_diffrn_measured_fraction_theta_full 0.933
_diffrn_measured_fraction_theta_max 0.933
_diffrn_measurement_method \f
_diffrn_radiation_monochromator graphite
_diffrn_radiation_source 'fine-focus sealed tube'
_diffrn_radiation_type MoK\a
_diffrn_radiation_wavelength 0.71073
_diffrn_reflns_av_R_equivalents 0.1815
_diffrn_reflns_av_sigmaI/netI 0.1616
_diffrn_reflns_limit_h_max 10
_diffrn_reflns_limit_h_min -10
_diffrn_reflns_limit_k_max 11
_diffrn_reflns_limit_k_min -11
_diffrn_reflns_limit_l_max 14
_diffrn_reflns_limit_l_min -14
_diffrn_reflns_number 9204
_diffrn_reflns_theta_full 21.96
_diffrn_reflns_theta_max 21.96
_diffrn_reflns_theta_min 2.31
_diffrn_standards_decay_% <0.1
_diffrn_standards_interval_time 'every frame'
_diffrn_standards_number 200
_exptl_absorpt_coefficient_mu 0.573
_exptl_absorpt_correction_T_max 0.830
_exptl_absorpt_correction_T_min 0.470
_exptl_absorpt_correction_type semi-empirical
_exptl_absorpt_process_details
; 

'DIFABS - Walker, N. & Stuart, D. (1983) 

Acta Cryst. A39, 158-166.

Farrugia, L. J., ORTEP3 for Windows, 

J. Appl. Crystallogr. 1997, 30, 565.'

;
_exptl_crystal_colour black
_exptl_crystal_density_diffrn 1.475
_exptl_crystal_density_meas ?
_exptl_crystal_density_method 'not measured'
_exptl_crystal_description parallelepiped
_exptl_crystal_F_000 692
_exptl_crystal_size_max 0.30
_exptl_crystal_size_mid 0.20
_exptl_crystal_size_min 0.05
_refine_diff_density_max 1.053
_refine_diff_density_min -0.928
_refine_diff_density_rms 0.120
_refine_ls_extinction_method none
_refine_ls_goodness_of_fit_ref 0.989
_refine_ls_hydrogen_treatment mixed
_refine_ls_matrix_type full
_refine_ls_number_parameters 407
_refine_ls_number_reflns 3378
_refine_ls_number_restraints 130
_refine_ls_restrained_S_all 0.973
_refine_ls_R_factor_all 0.1219
_refine_ls_R_factor_gt 0.0998
_refine_ls_shift/su_max 0.027
_refine_ls_shift/su_mean 0.002
_refine_ls_structure_factor_coef Fsqd
_refine_ls_weighting_details 'w=1/[\s^2^(Fo^2^)+(0.1700P)^2^+0.0000P] where P=(Fo^2^+2Fc^2^)/3'
_refine_ls_weighting_scheme calc
_refine_ls_wR_factor_gt 0.2045
_refine_ls_wR_factor_ref 0.2411
_reflns_number_gt 2331
_reflns_number_total 3378
_reflns_threshold_expression >2sigma(I)
_cod_data_source_file ic048387ksi20041116_110205_1.cif
_cod_data_source_block (2)
_cod_depositor_comments
;
The following automatic conversions were performed:

'_exptl_crystal_density_meas' value 'none' was changed to '?' - the
value is perceived as not measured.

Automatic conversion script
Id: cif_fix_values 3008 2015-01-20 13:52:24Z robertas 

The following automatic conversions were performed:

'_refine_ls_weighting_scheme' value 'calc
w=1/[\s^2^(Fo^2^)+(0.1700P)^2^+0.0000P] where P=(Fo^2^+2Fc^2^)/3' was
changed to 'calc'. New tag '_refine_ls_weighting_details' was
created. The value of the new tag was set to
'w=1/[\s^2^(Fo^2^)+(0.1700P)^2^+0.0000P] where P=(Fo^2^+2Fc^2^)/3'.

Automatic conversion script
Id: cif_fix_values 3143 2015-03-26 13:38:13Z robertas 
;
_cod_original_cell_volume 1482.6(10)
_cod_database_code 4300806

loop_
_symmetry_equiv_pos_as_xyz
'x, y, z'
'-x, -y, -z'

loop_
_atom_site_label
_atom_site_type_symbol
_atom_site_fract_x
_atom_site_fract_y
_atom_site_fract_z
_atom_site_U_iso_or_equiv
_atom_site_adp_type
_atom_site_occupancy
_atom_site_calc_flag
_atom_site_refinement_flags
_atom_site_disorder_assembly
_atom_site_disorder_group
Fe1 Fe 0.83940(9) 0.29027(7) 0.77978(6) 0.0558(5) Uani 1 d U . .
O1 O 0.8574(5) 0.2394(4) 0.9189(3) 0.0636(12) Uani 1 d U . .
O2 O 1.0130(5) 0.2414(4) 0.6740(3) 0.0672(12) Uani 1 d U . .
O3 O 0.8799(5) 0.0954(4) 1.0696(3) 0.0604(11) Uani 1 d U . .
O4 O 1.2988(5) 0.2564(5) 1.1258(3) 0.0755(14) Uani 1 d U . .
O5 O 1.3516(6) 0.4281(5) 1.0285(4) 0.0764(13) Uani 1 d U . .
O6 O 1.1401(7) -0.2747(5) 0.5122(3) 0.0834(15) Uani 1 d U . .
O7 O 1.3302(7) -0.1766(5) 0.4290(4) 0.0846(15) Uani 1 d U . .
O8 O 1.2594(5) 0.2554(5) 0.5186(3) 0.0737(13) Uani 1 d U . .
N1 N 0.9386(6) 0.4582(5) 0.7885(4) 0.0575(13) Uani 1 d U . .
N2 N 0.7788(6) 0.4235(5) 0.6730(4) 0.0624(13) Uani 1 d U . .
H2N H 0.782(7) 0.377(7) 0.619(5) 0.071(18) Uiso 1 d . . .
N3 N 0.6157(6) 0.3069(5) 0.8605(4) 0.0661(14) Uani 1 d U . .
H3N H 0.590(6) 0.358(6) 0.913(4) 0.048(14) Uiso 1 d . . .
N4 N 0.7639(6) 0.1124(5) 0.7708(4) 0.0588(13) Uani 1 d U . .
N5 N 1.2791(6) 0.3341(6) 1.0616(4) 0.0651(14) Uani 1 d U . .
N6 N 1.2125(8) -0.1797(6) 0.4904(4) 0.0705(16) Uani 1 d U . .
C1 C 0.9531(6) 0.2696(6) 0.9520(4) 0.0514(14) Uani 1 d U . .
C2 C 0.9713(7) 0.1915(6) 1.0354(4) 0.0566(15) Uani 1 d U . .
C3 C 1.0793(7) 0.2119(6) 1.0697(4) 0.0598(16) Uani 1 d U . .
H3 H 1.0947 0.1568 1.1212 0.072 Uiso 1 calc R . .
C4 C 1.1640(7) 0.3135(6) 1.0277(4) 0.0571(15) Uani 1 d U . .
C5 C 1.1476(7) 0.3967(6) 0.9515(4) 0.0587(16) Uani 1 d U . .
H5 H 1.2077 0.4667 0.9255 0.070 Uiso 1 calc R . .
C6 C 1.0404(7) 0.3755(6) 0.9132(4) 0.0546(15) Uani 1 d U . .
C7 C 1.0244(7) 0.4656(6) 0.8358(4) 0.0589(16) Uani 1 d U . .
H7 H 1.0830 0.5370 0.8184 0.071 Uiso 1 calc R . .
C8 C 0.9342(8) 0.5614(6) 0.7151(5) 0.0671(18) Uani 1 d U . .
H8A H 1.0264 0.6023 0.6864 0.081 Uiso 1 calc R . .
H8B H 0.8673 0.6231 0.7490 0.081 Uiso 1 calc R . .
C9 C 0.8930(9) 0.5176(7) 0.6325(5) 0.0758(19) Uani 1 d U . .
H9A H 0.8626 0.5889 0.5961 0.091 Uiso 1 calc R . .
H9B H 0.9737 0.4809 0.5842 0.091 Uiso 1 calc R . .
C10 C 0.6429(8) 0.4719(7) 0.7243(5) 0.0778(19) Uani 1 d U . .
H10A H 0.6016 0.5087 0.6743 0.093 Uiso 1 calc R . .
H10B H 0.6517 0.5373 0.7657 0.093 Uiso 1 calc R . .
C11 C 0.5510(9) 0.3675(7) 0.7906(6) 0.0797(19) Uani 1 d U . .
H11A H 0.4604 0.4007 0.8289 0.096 Uiso 1 calc R . .
H11B H 0.5350 0.3063 0.7483 0.096 Uiso 1 calc R . .
C12 C 0.5649(9) 0.1837(7) 0.9055(5) 0.0765(18) Uani 1 d U . .
H12A H 0.4626 0.1823 0.9301 0.092 Uiso 1 calc R . .
H12B H 0.5965 0.1606 0.9636 0.092 Uiso 1 calc R . .
C13 C 0.6181(8) 0.0915(7) 0.8282(5) 0.0735(18) Uani 1 d U . .
H13A H 0.6044 0.0065 0.8628 0.088 Uiso 1 calc R . .
H13B H 0.5642 0.0986 0.7817 0.088 Uiso 1 calc R . .
C14 C 0.8323(7) 0.0238(6) 0.7240(4) 0.0561(14) Uani 1 d U . .
H14 H 0.7858 -0.0540 0.7359 0.067 Uiso 1 calc R . .
C15 C 0.9727(7) 0.0309(5) 0.6553(4) 0.0544(14) Uani 1 d U . .
C16 C 1.0260(7) -0.0727(6) 0.6080(4) 0.0573(14) Uani 1 d U . .
H16 H 0.9710 -0.1462 0.6231 0.069 Uiso 1 calc R . .
C17 C 1.1582(8) -0.0714(6) 0.5388(4) 0.0610(16) Uani 1 d U . .
C18 C 1.2401(8) 0.0385(6) 0.5103(5) 0.0647(16) Uani 1 d U . .
H18 H 1.3294 0.0396 0.4608 0.078 Uiso 1 calc R . .
C19 C 1.1886(7) 0.1429(6) 0.5550(5) 0.0632(16) Uani 1 d U . .
C20 C 1.0540(7) 0.1425(6) 0.6319(4) 0.0558(14) Uani 1 d U . .
C21 C 0.8935(8) 0.0078(6) 1.1482(4) 0.0653(17) Uani 1 d U . .
H21A H 0.8889 0.0501 1.2079 0.078 Uiso 1 calc R . .
H21B H 0.9830 -0.0348 1.1254 0.078 Uiso 1 calc R . .
C22 C 0.7765(8) -0.0828(6) 1.1734(5) 0.0715(19) Uani 1 d U . .
H22A H 0.7896 -0.1519 1.2192 0.107 Uiso 1 calc R . .
H22B H 0.7737 -0.1140 1.1116 0.107 Uiso 1 calc R . .
H22C H 0.6894 -0.0419 1.2058 0.107 Uiso 1 calc R . .
C23 C 1.3185(11) 0.3039(9) 0.5872(7) 0.100(3) Uani 1 d U . .
H23A H 1.2585 0.2806 0.6574 0.120 Uiso 1 calc R . .
H23B H 1.4106 0.2679 0.5783 0.120 Uiso 1 calc R . .
C24 C 1.3306(18) 0.4312(11) 0.5689(12) 0.169(7) Uani 1 d U . .
H24A H 1.3378 0.4658 0.6282 0.253 Uiso 1 calc R . .
H24B H 1.2490 0.4643 0.5545 0.253 Uiso 1 calc R . .
H24C H 1.4137 0.4537 0.5111 0.253 Uiso 1 calc R . .
O100 O 1.3346(6) 0.6310(5) 0.7719(4) 0.0813(15) Uani 1 d U . .
C101 C 1.3976(9) 0.7030(8) 0.8234(6) 0.081(2) Uani 1 d U . .
H10C H 1.4552 0.6510 0.8548 0.097 Uiso 1 calc R . .
H10D H 1.3271 0.7443 0.8761 0.097 Uiso 1 calc R . .
C102 C 1.4849(10) 0.7964(7) 0.7428(7) 0.093(3) Uani 1 d U . .
H10E H 1.5792 0.7650 0.7120 0.111 Uiso 1 calc R . .
H10F H 1.4916 0.8752 0.7705 0.111 Uiso 1 calc R . .
C103 C 1.4108(9) 0.8140(8) 0.6670(6) 0.081(2) Uani 1 d U . .
H10G H 1.3724 0.8981 0.6653 0.097 Uiso 1 calc R . .
H10H H 1.4738 0.8007 0.5989 0.097 Uiso 1 calc R . .
C104 C 1.2977(9) 0.7177(7) 0.7035(6) 0.078(2) Uani 1 d U . .
H10I H 1.2082 0.7558 0.7376 0.093 Uiso 1 calc R . .
H10J H 1.2895 0.6765 0.6466 0.093 Uiso 1 calc R . .

loop_
_atom_site_aniso_label
_atom_site_aniso_U_11
_atom_site_aniso_U_22
_atom_site_aniso_U_33
_atom_site_aniso_U_23
_atom_site_aniso_U_13
_atom_site_aniso_U_12
Fe1 0.0684(8) 0.0524(7) 0.0566(6) -0.0129(4) -0.0320(6) 0.0039(5)
O1 0.080(3) 0.059(3) 0.066(2) -0.0132(19) -0.041(3) 0.004(2)
O2 0.070(3) 0.055(3) 0.081(3) -0.019(2) -0.027(2) 0.001(2)
O3 0.071(3) 0.056(3) 0.064(2) -0.0054(18) -0.036(2) 0.000(2)
O4 0.082(3) 0.085(3) 0.075(3) -0.013(2) -0.046(3) 0.005(3)
O5 0.081(4) 0.084(3) 0.074(3) -0.021(2) -0.035(3) -0.011(3)
O6 0.131(5) 0.056(3) 0.069(3) -0.018(2) -0.038(3) 0.009(3)
O7 0.097(4) 0.089(4) 0.077(3) -0.034(3) -0.035(3) 0.019(3)
O8 0.079(3) 0.072(3) 0.070(3) -0.015(2) -0.023(3) -0.006(3)
N1 0.073(4) 0.050(3) 0.058(3) -0.011(2) -0.031(3) 0.004(2)
N2 0.088(4) 0.051(3) 0.062(3) -0.016(2) -0.039(3) 0.009(3)
N3 0.083(4) 0.066(3) 0.059(3) -0.020(2) -0.033(3) 0.006(3)
N4 0.071(3) 0.055(3) 0.058(3) -0.009(2) -0.030(3) -0.008(2)
N5 0.067(4) 0.074(4) 0.063(3) -0.022(3) -0.030(3) 0.004(3)
N6 0.102(5) 0.062(4) 0.063(3) -0.017(3) -0.044(3) 0.015(3)
C1 0.059(4) 0.050(4) 0.051(3) -0.018(2) -0.024(3) 0.009(3)
C2 0.063(4) 0.055(4) 0.058(3) -0.012(2) -0.026(3) 0.006(3)
C3 0.073(4) 0.060(4) 0.056(3) -0.014(3) -0.033(3) 0.008(3)
C4 0.062(4) 0.062(4) 0.061(3) -0.023(3) -0.034(3) 0.010(3)
C5 0.070(5) 0.052(4) 0.059(3) -0.018(3) -0.026(3) 0.002(3)
C6 0.062(4) 0.053(4) 0.053(3) -0.016(2) -0.022(3) 0.005(3)
C7 0.070(5) 0.053(4) 0.060(3) -0.013(3) -0.028(3) 0.003(3)
C8 0.076(5) 0.064(4) 0.067(4) 0.003(3) -0.034(4) -0.006(3)
C9 0.105(5) 0.060(4) 0.071(4) -0.003(3) -0.042(4) -0.001(4)
C10 0.092(5) 0.074(5) 0.079(4) -0.014(3) -0.043(4) 0.018(4)
C11 0.080(5) 0.083(5) 0.088(4) -0.018(3) -0.042(4) 0.013(4)
C12 0.078(5) 0.079(5) 0.076(4) -0.011(3) -0.030(4) -0.008(4)
C13 0.076(4) 0.069(4) 0.076(4) -0.013(3) -0.024(4) -0.017(3)
C14 0.076(4) 0.049(4) 0.054(3) -0.010(2) -0.033(3) -0.004(3)
C15 0.071(4) 0.049(3) 0.055(3) -0.010(2) -0.034(3) 0.005(3)
C16 0.082(4) 0.047(3) 0.055(3) -0.006(2) -0.039(3) 0.004(3)
C17 0.086(5) 0.056(4) 0.055(3) -0.016(3) -0.039(3) 0.015(3)
C18 0.074(4) 0.068(4) 0.060(3) -0.020(3) -0.029(3) 0.004(3)
C19 0.064(4) 0.067(4) 0.068(3) -0.020(3) -0.031(3) -0.006(3)
C20 0.062(4) 0.054(4) 0.060(3) -0.016(3) -0.029(3) 0.004(3)
C21 0.091(5) 0.055(4) 0.059(3) -0.005(3) -0.038(4) 0.008(3)
C22 0.090(5) 0.062(4) 0.064(4) -0.006(3) -0.028(4) -0.002(3)
C23 0.113(7) 0.095(6) 0.099(6) -0.014(5) -0.040(6) -0.023(5)
C24 0.266(19) 0.089(7) 0.216(14) -0.028(8) -0.163(15) -0.022(9)
O100 0.089(4) 0.068(3) 0.102(3) 0.002(2) -0.053(3) -0.008(3)
C101 0.083(5) 0.090(6) 0.081(4) -0.022(3) -0.040(4) 0.010(4)
C102 0.112(7) 0.057(5) 0.137(7) -0.007(4) -0.078(6) -0.006(4)
C103 0.084(6) 0.080(5) 0.081(4) -0.009(3) -0.032(4) -0.009(4)
C104 0.086(5) 0.074(5) 0.087(4) -0.013(3) -0.045(4) 0.000(4)

loop_
_atom_type_symbol
_atom_type_description
_atom_type_scat_dispersion_real
_atom_type_scat_dispersion_imag
_atom_type_scat_source
C C 0.0033 0.0016 'International Tables Vol C Tables 4.2.6.8 and 6.1.1.4'
H H 0.0000 0.0000 'International Tables Vol C Tables 4.2.6.8 and 6.1.1.4'
N N 0.0061 0.0033 'International Tables Vol C Tables 4.2.6.8 and 6.1.1.4'
O O 0.0106 0.0060 'International Tables Vol C Tables 4.2.6.8 and 6.1.1.4'
Fe Fe 0.3463 0.8444 'International Tables Vol C Tables 4.2.6.8 and 6.1.1.4'

loop_
_geom_angle_atom_site_label_1
_geom_angle_atom_site_label_2
_geom_angle_atom_site_label_3
_geom_angle
_geom_angle_site_symmetry_1
_geom_angle_site_symmetry_3
_geom_angle_publ_flag
O2 Fe1 O1 108.24(18) . . ?
O2 Fe1 N4 84.7(2) . . ?
O1 Fe1 N4 92.92(17) . . ?
O2 Fe1 N1 90.1(2) . . ?
O1 Fe1 N1 84.04(17) . . ?
N4 Fe1 N1 172.9(2) . . ?
O2 Fe1 N3 158.36(18) . . ?
O1 Fe1 N3 86.36(18) . . ?
N4 Fe1 N3 78.5(2) . . ?
N1 Fe1 N3 107.6(2) . . ?
O2 Fe1 N2 93.6(2) . . ?
O1 Fe1 N2 151.44(19) . . ?
N4 Fe1 N2 107.56(18) . . ?
N1 Fe1 N2 77.57(18) . . ?
N3 Fe1 N2 78.8(2) . . ?
C1 O1 Fe1 128.1(4) . . ?
C20 O2 Fe1 134.7(5) . . ?
C2 O3 C21 118.5(4) . . ?
C19 O8 C23 114.2(5) . . ?
C7 N1 C8 118.0(5) . . ?
C7 N1 Fe1 124.4(4) . . ?
C8 N1 Fe1 115.7(3) . . ?
C10 N2 C9 115.5(6) . . ?
C10 N2 Fe1 109.2(4) . . ?
C9 N2 Fe1 106.2(4) . . ?
C10 N2 H2N 114(4) . . ?
C9 N2 H2N 106(4) . . ?
Fe1 N2 H2N 104(4) . . ?
C12 N3 C11 116.5(5) . . ?
C12 N3 Fe1 106.5(4) . . ?
C11 N3 Fe1 108.8(5) . . ?
C12 N3 H3N 106(4) . . ?
C11 N3 H3N 102(3) . . ?
Fe1 N3 H3N 117(4) . . ?
C14 N4 C13 118.4(5) . . ?
C14 N4 Fe1 127.7(5) . . ?
C13 N4 Fe1 113.8(4) . . ?
O5 N5 O4 122.3(5) . . ?
O5 N5 C4 119.8(5) . . ?
O4 N5 C4 117.9(6) . . ?
O7 N6 O6 121.4(6) . . ?
O7 N6 C17 119.6(7) . . ?
O6 N6 C17 119.0(7) . . ?
O1 C1 C6 124.3(5) . . ?
O1 C1 C2 117.7(6) . . ?
C6 C1 C2 118.0(5) . . ?
O3 C2 C3 125.1(5) . . ?
O3 C2 C1 113.7(5) . . ?
C3 C2 C1 121.0(6) . . ?
C4 C3 C2 118.6(5) . . ?
C4 C3 H3 120.7 . . ?
C2 C3 H3 120.7 . . ?
C3 C4 C5 123.3(5) . . ?
C3 C4 N5 119.0(5) . . ?
C5 C4 N5 117.6(6) . . ?
C4 C5 C6 119.0(6) . . ?
C4 C5 H5 120.5 . . ?
C6 C5 H5 120.5 . . ?
C5 C6 C1 119.7(5) . . ?
C5 C6 C7 117.4(6) . . ?
C1 C6 C7 122.9(5) . . ?
N1 C7 C6 126.0(6) . . ?
N1 C7 H7 117.0 . . ?
C6 C7 H7 117.0 . . ?
N1 C8 C9 110.9(6) . . ?
N1 C8 H8A 109.5 . . ?
C9 C8 H8A 109.5 . . ?
N1 C8 H8B 109.5 . . ?
C9 C8 H8B 109.5 . . ?
H8A C8 H8B 108.0 . . ?
N2 C9 C8 111.0(6) . . ?
N2 C9 H9A 109.4 . . ?
C8 C9 H9A 109.4 . . ?
N2 C9 H9B 109.4 . . ?
C8 C9 H9B 109.4 . . ?
H9A C9 H9B 108.0 . . ?
N2 C10 C11 109.2(6) . . ?
N2 C10 H10A 109.8 . . ?
C11 C10 H10A 109.8 . . ?
N2 C10 H10B 109.8 . . ?
C11 C10 H10B 109.8 . . ?
H10A C10 H10B 108.3 . . ?
N3 C11 C10 110.2(6) . . ?
N3 C11 H11A 109.6 . . ?
C10 C11 H11A 109.6 . . ?
N3 C11 H11B 109.6 . . ?
C10 C11 H11B 109.6 . . ?
H11A C11 H11B 108.1 . . ?
N3 C12 C13 109.7(6) . . ?
N3 C12 H12A 109.7 . . ?
C13 C12 H12A 109.7 . . ?
N3 C12 H12B 109.7 . . ?
C13 C12 H12B 109.7 . . ?
H12A C12 H12B 108.2 . . ?
N4 C13 C12 111.8(6) . . ?
N4 C13 H13A 109.3 . . ?
C12 C13 H13A 109.3 . . ?
N4 C13 H13B 109.3 . . ?
C12 C13 H13B 109.3 . . ?
H13A C13 H13B 107.9 . . ?
N4 C14 C15 126.4(6) . . ?
N4 C14 H14 116.8 . . ?
C15 C14 H14 116.8 . . ?
C16 C15 C20 119.9(6) . . ?
C16 C15 C14 117.9(6) . . ?
C20 C15 C14 122.1(5) . . ?
C15 C16 C17 121.1(6) . . ?
C15 C16 H16 119.5 . . ?
C17 C16 H16 119.5 . . ?
C16 C17 C18 120.9(6) . . ?
C16 C17 N6 120.5(7) . . ?
C18 C17 N6 118.4(7) . . ?
C19 C18 C17 119.0(7) . . ?
C19 C18 H18 120.5 . . ?
C17 C18 H18 120.5 . . ?
C18 C19 O8 119.6(7) . . ?
C18 C19 C20 121.3(6) . . ?
O8 C19 C20 118.7(6) . . ?
O2 C20 C15 123.5(6) . . ?
O2 C20 C19 118.8(6) . . ?
C15 C20 C19 117.6(5) . . ?
O3 C21 C22 106.6(5) . . ?
O3 C21 H21A 110.4 . . ?
C22 C21 H21A 110.4 . . ?
O3 C21 H21B 110.4 . . ?
C22 C21 H21B 110.4 . . ?
H21A C21 H21B 108.6 . . ?
C21 C22 H22A 109.5 . . ?
C21 C22 H22B 109.5 . . ?
H22A C22 H22B 109.5 . . ?
C21 C22 H22C 109.5 . . ?
H22A C22 H22C 109.5 . . ?
H22B C22 H22C 109.5 . . ?
C24 C23 O8 109.8(7) . . ?
C24 C23 H23A 109.7 . . ?
O8 C23 H23A 109.7 . . ?
C24 C23 H23B 109.7 . . ?
O8 C23 H23B 109.7 . . ?
H23A C23 H23B 108.2 . . ?
C23 C24 H24A 109.5 . . ?
C23 C24 H24B 109.5 . . ?
H24A C24 H24B 109.5 . . ?
C23 C24 H24C 109.5 . . ?
H24A C24 H24C 109.5 . . ?
H24B C24 H24C 109.5 . . ?
C101 O100 C104 104.9(5) . . ?
O100 C101 C102 104.2(6) . . ?
O100 C101 H10C 110.9 . . ?
C102 C101 H10C 110.9 . . ?
O100 C101 H10D 110.9 . . ?
C102 C101 H10D 110.9 . . ?
H10C C101 H10D 108.9 . . ?
C101 C102 C103 104.4(6) . . ?
C101 C102 H10E 110.9 . . ?
C103 C102 H10E 110.9 . . ?
C101 C102 H10F 110.9 . . ?
C103 C102 H10F 110.9 . . ?
H10E C102 H10F 108.9 . . ?
C104 C103 C102 104.0(6) . . ?
C104 C103 H10G 111.0 . . ?
C102 C103 H10G 111.0 . . ?
C104 C103 H10H 111.0 . . ?
C102 C103 H10H 111.0 . . ?
H10G C103 H10H 109.0 . . ?
O100 C104 C103 106.3(5) . . ?
O100 C104 H10I 110.5 . . ?
C103 C104 H10I 110.5 . . ?
O100 C104 H10J 110.5 . . ?
C103 C104 H10J 110.5 . . ?
H10I C104 H10J 108.7 . . ?

loop_
_geom_bond_atom_site_label_1
_geom_bond_atom_site_label_2
_geom_bond_distance
_geom_bond_site_symmetry_2
_geom_bond_publ_flag
Fe1 O2 2.013(5) . ?
Fe1 O1 2.061(3) . ?
Fe1 N4 2.125(5) . ?
Fe1 N1 2.139(5) . ?
Fe1 N3 2.211(6) . ?
Fe1 N2 2.219(5) . ?
O1 C1 1.281(7) . ?
O2 C20 1.278(7) . ?
O3 C2 1.354(8) . ?
O3 C21 1.432(7) . ?
O4 N5 1.242(7) . ?
O5 N5 1.230(7) . ?
O6 N6 1.235(8) . ?
O7 N6 1.230(8) . ?
O8 C19 1.393(8) . ?
O8 C23 1.450(9) . ?
N1 C7 1.280(7) . ?
N1 C8 1.462(8) . ?
N2 C10 1.457(10) . ?
N2 C9 1.491(10) . ?
N2 H2N 0.95(7) . ?
N3 C12 1.450(10) . ?
N3 C11 1.466(8) . ?
N3 H3N 0.93(6) . ?
N4 C14 1.286(8) . ?
N4 C13 1.455(10) . ?
N5 C4 1.444(8) . ?
N6 C17 1.431(9) . ?
C1 C6 1.417(9) . ?
C1 C2 1.447(8) . ?
C2 C3 1.379(9) . ?
C3 C4 1.373(10) . ?
C3 H3 0.9500 . ?
C4 C5 1.389(9) . ?
C5 C6 1.411(8) . ?
C5 H5 0.9500 . ?
C6 C7 1.445(8) . ?
C7 H7 0.9500 . ?
C8 C9 1.493(9) . ?
C8 H8A 0.9900 . ?
C8 H8B 0.9900 . ?
C9 H9A 0.9900 . ?
C9 H9B 0.9900 . ?
C10 C11 1.514(12) . ?
C10 H10A 0.9900 . ?
C10 H10B 0.9900 . ?
C11 H11A 0.9900 . ?
C11 H11B 0.9900 . ?
C12 C13 1.518(10) . ?
C12 H12A 0.9900 . ?
C12 H12B 0.9900 . ?
C13 H13A 0.9900 . ?
C13 H13B 0.9900 . ?
C14 C15 1.445(9) . ?
C14 H14 0.9500 . ?
C15 C16 1.379(9) . ?
C15 C20 1.431(9) . ?
C16 C17 1.384(10) . ?
C16 H16 0.9500 . ?
C17 C18 1.417(10) . ?
C18 C19 1.367(9) . ?
C18 H18 0.9500 . ?
C19 C20 1.447(10) . ?
C21 C22 1.491(10) . ?
C21 H21A 0.9900 . ?
C21 H21B 0.9900 . ?
C22 H22A 0.9800 . ?
C22 H22B 0.9800 . ?
C22 H22C 0.9800 . ?
C23 C24 1.380(14) . ?
C23 H23A 0.9900 . ?
C23 H23B 0.9900 . ?
C24 H24A 0.9800 . ?
C24 H24B 0.9800 . ?
C24 H24C 0.9800 . ?
O100 C101 1.419(8) . ?
O100 C104 1.421(8) . ?
C101 C102 1.501(13) . ?
C101 H10C 0.9900 . ?
C101 H10D 0.9900 . ?
C102 C103 1.507(9) . ?
C102 H10E 0.9900 . ?
C102 H10F 0.9900 . ?
C103 C104 1.498(11) . ?
C103 H10G 0.9900 . ?
C103 H10H 0.9900 . ?
C104 H10I 0.9900 . ?
C104 H10J 0.9900 . ?
